data_7709433
loop_
_publ_author_name
'Nolan, Steven P.'
'Martynova, Ekaterina A.'
'Van Hecke, Kristof'
'Rizzolio, Flavio'
'Peng, Min'
'Cavarzenari, Enrico'
'Scattolin, Thomas'

_publ_section_title
;
 A simple synthetic entryway into new families of NHC-gold-amido complexes
 and their in vitro antitumor activity
;
_journal_name_full 'Dalton Transactions'
_journal_paper_doi 10.1039/D2DT00239F
_journal_year 2022
_chemical_formula_moiety 'C48 H53 Au N4'
_chemical_formula_sum 'C48 H53 Au N4'
_chemical_formula_weight 882.91
_space_group_crystal_system orthorhombic
_space_group_IT_number 19
_space_group_name_Hall 'P 2ac 2ab'
_space_group_name_H-M_alt 'P 21 21 21'
_atom_sites_solution_hydrogens geom
_atom_sites_solution_primary iterative
_audit_creation_date 2021-01-15
_audit_creation_method
;
Olex2 1.3
(compiled 2020.11.12 svn.r5f609507 for OlexSys, GUI svn.r6226)
;
_audit_update_record
;
2021-11-05 deposited with the CCDC.	2022-02-04 downloaded from the CCDC.
;
_cell_angle_alpha 90
_cell_angle_beta 90
_cell_angle_gamma 90
_cell_formula_units_Z 8
_cell_length_a 17.73610(10)
_cell_length_b 18.81190(10)
_cell_length_c 25.19810(10)
_cell_measurement_reflns_used 75690
_cell_measurement_temperature 100.0(1)
_cell_measurement_theta_max 73.8480
_cell_measurement_theta_min 3.0090
_cell_volume 8407.34(7)
_computing_cell_refinement 'CrysAlisPro 1.171.40.67a (Rigaku OD, 2019)'
_computing_data_collection 'CrysAlisPro 1.171.40.67a (Rigaku OD, 2019)'
_computing_data_reduction 'CrysAlisPro 1.171.40.67a (Rigaku OD, 2019)'
_computing_molecular_graphics 'Olex2 1.3 (Dolomanov et al., 2009)'
_computing_publication_material 'Olex2 1.3 (Dolomanov et al., 2009)'
_computing_structure_refinement 'SHELXL 2018/3 (Sheldrick, 2015)'
_computing_structure_solution 'olex2.solve 1.3 (Bourhis et al., 2015)'
_diffrn_ambient_environment N~2~
_diffrn_ambient_temperature 100.0(1)
_diffrn_detector 'CCD plate'
_diffrn_detector_area_resol_mean 10.4839
_diffrn_detector_type Atlas
_diffrn_measured_fraction_theta_full 1.000
_diffrn_measured_fraction_theta_max 0.993
_diffrn_measurement_details
;
List of Runs (angles in degrees, time in seconds):

  # Type    Start    End  Width  t~exp~   \w     \q     \k     \f   Frames
#--------------------------------------------------------------------------
  1  \w   -115.00 -14.00   1.00    5.00    --  -41.68 -57.00-150.00  101
  2  \w      6.00  83.00   1.00    5.00    --   41.68 -99.00 150.00   77
  3  \w     27.00  98.00   1.00    5.00    --   41.68-125.00-120.00   71
  4  \w    103.00 178.00   1.00   18.00    --  106.01  77.00 -30.00   75
  5  \w    103.00 178.00   1.00   18.00    --  106.01  77.00   0.00   75
  6  \w     30.00 139.00   1.00   18.00    --  106.01 -77.00  90.00  109
  7  \w     30.00 134.00   1.00   18.00    --  106.01 -30.00 120.00  104
  8  \w     33.00 112.00   1.00   18.00    --  106.01-125.00  90.00   79
  9  \w    103.00 178.00   1.00   18.00    --  106.01 114.00 121.00   75
 10  \w    103.00 178.00   1.00   18.00    --  106.01  77.00-150.00   75
 11  \w   -115.00 -14.00   1.00    5.00    --  -41.68 -57.00 -30.00  101
 12  \w   -115.00 -14.00   1.00    5.00    --  -41.68 -57.00  90.00  101
 13  \w    -21.00  74.00   1.00    5.00    --   41.68 -77.00 -30.00   95
 14  \w     33.00 112.00   1.00   18.00    --  106.01-125.00 -30.00   79
 15  \w     78.00 178.00   1.00   18.00    --  106.01  30.00 120.00  100
 16  \w     80.00 178.00   1.00   18.00    --  106.01  45.00-180.00   98
 17  \w     77.00 178.00   1.00   18.00    --  106.01  61.00 -30.00  101
 18  \w     77.00 178.00   1.00   18.00    --  106.01  61.00  30.00  101
 19  \w     78.00 178.00   1.00   18.00    --  106.01  30.00 -60.00  100
 20  \w   -115.00 -14.00   1.00    5.00    --  -41.68 -57.00 150.00  101
 21  \w   -115.00 -14.00   1.00    5.00    --  -41.68 -57.00  30.00  101
 22  \w   -115.00 -14.00   1.00    5.00    --  -41.68 -57.00 -90.00  101
 23  \w     77.00 178.00   1.00   18.00    --  106.01  61.00  60.00  101
 24  \w     77.00 178.00   1.00   18.00    --  106.01  61.00 120.00  101
 25  \w     80.00 178.00   1.00   18.00    --  106.01  45.00-150.00   98
 26  \w     77.00 178.00   1.00   18.00    --  106.01  61.00 -60.00  101
 27  \w     77.00 178.00   1.00   18.00    --  106.01  61.00   0.00  101
 28  \w     80.00 178.00   1.00   18.00    --  106.01  45.00-120.00   98
 29  \w    -87.00  -6.00   1.00    5.00    --  -41.68 125.00  30.00   81
 30  \w    -87.00  -6.00   1.00    5.00    --  -41.68 125.00-180.00   81
 31  \w      1.00 122.00   1.00    5.00    --   41.68  19.00  30.00  121
 32  \w     77.00 102.00   1.00   18.00    --  106.01  61.00  90.00   25
 33  \w     77.00 178.00   1.00   18.00    --  106.01  61.00 -90.00  101
;
_diffrn_measurement_device 'four-circle diffractometer'
_diffrn_measurement_device_type 'SuperNova, Dual, Cu at home/near, Atlas'
_diffrn_measurement_method '\w scans'
_diffrn_orient_matrix_type 'CrysAlisPro convention (1999,Acta A55,543-557)'
_diffrn_orient_matrix_UB_11 0.0242578000
_diffrn_orient_matrix_UB_12 0.0762437000
_diffrn_orient_matrix_UB_13 0.0143671000
_diffrn_orient_matrix_UB_21 0.0083574000
_diffrn_orient_matrix_UB_22 -0.0221720000
_diffrn_orient_matrix_UB_23 0.0585604000
_diffrn_orient_matrix_UB_31 0.0829703000
_diffrn_orient_matrix_UB_32 -0.0200889000
_diffrn_orient_matrix_UB_33 -0.0101127000
_diffrn_radiation_monochromator mirror
_diffrn_radiation_probe x-ray
_diffrn_radiation_type 'Cu K\a'
_diffrn_radiation_wavelength 1.54184
_diffrn_reflns_av_R_equivalents 0.0589
_diffrn_reflns_av_unetI/netI 0.0291
_diffrn_reflns_Laue_measured_fraction_full 1.000
_diffrn_reflns_Laue_measured_fraction_max 0.993
_diffrn_reflns_limit_h_max 21
_diffrn_reflns_limit_h_min -20
_diffrn_reflns_limit_k_max 23
_diffrn_reflns_limit_k_min -23
_diffrn_reflns_limit_l_max 31
_diffrn_reflns_limit_l_min -31
_diffrn_reflns_number 159999
_diffrn_reflns_point_group_measured_fraction_full 1.000
_diffrn_reflns_point_group_measured_fraction_max 0.989
_diffrn_reflns_theta_full 67.684
_diffrn_reflns_theta_max 74.066
_diffrn_reflns_theta_min 2.931
_diffrn_source 'micro-focus sealed X-ray tube'
_diffrn_source_type 'SuperNova (Cu) X-ray Source'
_exptl_absorpt_coefficient_mu 6.846
_exptl_absorpt_correction_T_max 1.000
_exptl_absorpt_correction_T_min 0.714
_exptl_absorpt_correction_type gaussian
_exptl_absorpt_process_details
;
CrysAlisPro 1.171.40.67a (Rigaku Oxford Diffraction, 2019)
Numerical absorption correction based on gaussian integration over
			a multifaceted crystal model
Empirical absorption correction using spherical harmonics,
 implemented in SCALE3 ABSPACK scaling algorithm.
;
_exptl_crystal_colour 'light colourless'
_exptl_crystal_colour_modifier light
_exptl_crystal_colour_primary colourless
_exptl_crystal_density_diffrn 1.395
_exptl_crystal_description block
_exptl_crystal_F_000 3584
_exptl_crystal_preparation synthesis
_exptl_crystal_recrystallization_method 'DCM/pentane slow diffusion'
_exptl_crystal_size_max 0.243
_exptl_crystal_size_mid 0.129
_exptl_crystal_size_min 0.109
_refine_diff_density_max 0.888
_refine_diff_density_min -0.727
_refine_diff_density_rms 0.069
_refine_ls_abs_structure_details
;
 Refined as an inversion twin.
;
_refine_ls_abs_structure_Flack 0.291(5)
_refine_ls_extinction_method none
_refine_ls_goodness_of_fit_ref 1.031
_refine_ls_hydrogen_treatment constr
_refine_ls_matrix_type full
_refine_ls_number_parameters 972
_refine_ls_number_reflns 16900
_refine_ls_number_restraints 0
_refine_ls_restrained_S_all 1.031
_refine_ls_R_factor_all 0.0238
_refine_ls_R_factor_gt 0.0220
_refine_ls_shift/su_max 0.002
_refine_ls_shift/su_mean 0.000
_refine_ls_structure_factor_coef Fsqd
_refine_ls_weighting_details 'w=1/[\s^2^(Fo^2^)+(0.0291P)^2^+2.7549P] where P=(Fo^2^+2Fc^2^)/3'
_refine_ls_weighting_scheme calc
_refine_ls_wR_factor_gt 0.0521
_refine_ls_wR_factor_ref 0.0529
_reflns_Friedel_coverage 0.831
_reflns_Friedel_fraction_full 1.000
_reflns_Friedel_fraction_max 0.984
_reflns_number_gt 16209
_reflns_number_total 16900
_reflns_threshold_expression 'I > 2\s(I)'
_cod_data_source_file d2dt00239f2.cif
_cod_data_source_block em_109_2
_cod_database_code 7709433
_shelx_shelxl_version_number 2018/3
_chemical_oxdiff_formula 'C11 H10 N O'
_shelx_space_group_comment
;
The symmetry employed for this shelxl refinement is uniquely defined
by the following loop, which should always be used as a source of
symmetry information in preference to the above space-group names.
They are only intended as comments.
;
_reflns_odcompleteness_completeness 99.98
_reflns_odcompleteness_iscentric 1
_reflns_odcompleteness_theta 66.97
_olex2_refinement_description
;
1. Twinned data refinement
 Scales: 0.709(5)
 0.291(5)
2. Fixed Uiso
 At 1.2 times of:
  All C(H) groups, All C(H,H) groups
 At 1.5 times of:
  All C(H,H,H) groups
3.a Ternary CH refined with riding coordinates:
 C31(H31), C34(H34), C43(H43), C46(H46), C53(H53), C61(H61), C70(H70), C74(H74)
3.b Secondary CH2 refined with riding coordinates:
 C23(H23A,H23B), C24(H24A,H24B), C49(H49A,H49B), C50(H50A,H50B)
3.c Aromatic/amide H refined with riding coordinates:
 C1(H1), C2(H2), C3(H3), C5(H5), C6(H6), C10(H10), C11(H11), C12(H12),
 C13(H13), C14(H14), C17(H17), C18(H18), C19(H19), C20(H20), C21(H21), C27(H27),
  C28(H28), C29(H29), C39(H39), C40(H40), C41(H41), C58(H58), C59(H59),
 C60(H60), C66(H66), C67(H67), C68(H68), C78(H78), C79(H79), C80(H80), C81(H81),
  C82(H82), C86(H86), C87(H87), C88(H88), C89(H89), C90(H90), C92(H92),
 C93(H93), C94(H94), C95(H95), C96(H96)
3.d Idealised Me refined as rotating group:
 C32(H32A,H32B,H32C), C33(H33A,H33B,H33C), C35(H35A,H35B,H35C), C36(H36A,H36B,
 H36C), C44(H44A,H44B,H44C), C45(H45A,H45B,H45C), C47(H47A,H47B,H47C), C48(H48A,
 H48B,H48C), C52(H52A,H52B,H52C), C54(H54A,H54B,H54C), C62(H62A,H62B,H62C),
 C63(H63A,H63B,H63C), C71(H71A,H71B,H71C), C72(H72A,H72B,H72C), C73(H73A,H73B,
 H73C), C75(H75A,H75B,H75C)
;
_olex2_exptl_crystal_mounting_method 'mounted on a Litholoop'
_olex2_submission_special_instructions 'No special instructions were received'
_oxdiff_exptl_absorpt_empirical_details
;
Empirical correction (ABSPACK) includes:
- Absorption correction using spherical harmonics
- Frame scaling
- B-factor correction
;
_oxdiff_exptl_absorpt_empirical_full_max 1.821
_oxdiff_exptl_absorpt_empirical_full_min 0.724

loop_
_space_group_symop_operation_xyz
'x, y, z'
'-x+1/2, -y, z+1/2'
'-x, y+1/2, -z+1/2'
'x+1/2, -y+1/2, -z'

loop_
_atom_site_label
_atom_site_type_symbol
_atom_site_fract_x
_atom_site_fract_y
_atom_site_fract_z
_atom_site_U_iso_or_equiv
_atom_site_adp_type
_atom_site_occupancy
_atom_site_site_symmetry_order
_atom_site_calc_flag
_atom_site_refinement_flags_posn
_atom_site_refinement_flags_adp
_atom_site_refinement_flags_occupancy
_atom_site_disorder_assembly
_atom_site_disorder_group
Au1 Au 0.28872(2) 0.93633(2) 0.65422(2) 0.01929(5) Uani 1 1 d . . . . .
N5 N 0.4294(2) 0.75519(18) 0.66806(15) 0.0200(8) Uani 1 1 d . . . . .
N6 N 0.3529(2) 0.84592(17) 0.64817(15) 0.0209(8) Uani 1 1 d . . . . .
N7 N 0.2355(2) 1.08452(17) 0.63070(14) 0.0228(7) Uani 1 1 d . . . . .
N8 N 0.1694(2) 1.03320(18) 0.69194(15) 0.0226(8) Uani 1 1 d . . . . .
C1 C 0.6206(3) 0.6751(3) 0.5285(2) 0.0354(12) Uani 1 1 d . . . . .
H1 H 0.660306 0.652921 0.509382 0.043 Uiso 1 1 calc R U . . .
C2 C 0.5961(4) 0.6477(3) 0.5761(3) 0.0434(15) Uani 1 1 d . . . . .
H2 H 0.619139 0.605970 0.589938 0.052 Uiso 1 1 calc R U . . .
C3 C 0.5381(3) 0.6802(3) 0.6044(2) 0.0349(12) Uani 1 1 d . . . . .
H3 H 0.522542 0.660743 0.637394 0.042 Uiso 1 1 calc R U . . .
C4 C 0.5025(3) 0.7411(2) 0.58468(18) 0.0240(10) Uani 1 1 d . . . . .
C5 C 0.5278(3) 0.7677(3) 0.5364(2) 0.0344(12) Uani 1 1 d . . . . .
H5 H 0.504509 0.808890 0.522013 0.041 Uiso 1 1 calc R U . . .
C6 C 0.5861(4) 0.7356(3) 0.5089(2) 0.0388(13) Uani 1 1 d . . . . .
H6 H 0.602602 0.755361 0.476255 0.047 Uiso 1 1 calc R U . . .
C7 C 0.4425(3) 0.7752(2) 0.61596(17) 0.0213(9) Uani 1 1 d . . . . .
C8 C 0.3758(3) 0.7983(2) 0.68522(17) 0.0194(9) Uani 1 1 d . . . . .
C9 C 0.3441(3) 0.7913(2) 0.73915(19) 0.0239(10) Uani 1 1 d . . . . .
C10 C 0.3907(3) 0.7653(2) 0.77929(19) 0.0272(10) Uani 1 1 d . . . . .
H10 H 0.441760 0.754116 0.771665 0.033 Uiso 1 1 calc R U . . .
C11 C 0.3630(3) 0.7555(3) 0.8303(2) 0.0347(12) Uani 1 1 d . . . . .
H11 H 0.395646 0.738926 0.857472 0.042 Uiso 1 1 calc R U . . .
C12 C 0.2694(3) 0.8060(2) 0.7512(2) 0.0297(11) Uani 1 1 d . . . . .
H12 H 0.236846 0.824099 0.724485 0.036 Uiso 1 1 calc R U . . .
C13 C 0.2421(4) 0.7942(2) 0.8020(2) 0.0392(14) Uani 1 1 d . . . . .
H13 H 0.190520 0.803138 0.809520 0.047 Uiso 1 1 calc R U . . .
C14 C 0.2886(4) 0.7697(2) 0.8419(2) 0.0381(12) Uani 1 1 d . . . . .
H14 H 0.269678 0.762687 0.876728 0.046 Uiso 1 1 calc R U . . .
C15 C 0.3955(3) 0.8312(2) 0.60362(17) 0.0199(9) Uani 1 1 d . . . . .
C16 C 0.3880(3) 0.8731(2) 0.55435(18) 0.0224(9) Uani 1 1 d . . . . .
C17 C 0.3487(4) 0.8460(3) 0.5107(2) 0.0338(12) Uani 1 1 d . . . . .
H17 H 0.322588 0.802034 0.513797 0.041 Uiso 1 1 calc R U . . .
C18 C 0.3473(4) 0.8825(3) 0.4630(2) 0.0421(15) Uani 1 1 d . . . . .
H18 H 0.320738 0.863367 0.433597 0.050 Uiso 1 1 calc R U . . .
C19 C 0.3846(3) 0.9469(3) 0.4581(2) 0.0354(12) Uani 1 1 d . . . . .
H19 H 0.384402 0.971472 0.425183 0.042 Uiso 1 1 calc R U . . .
C20 C 0.4222(3) 0.9752(3) 0.5015(2) 0.0338(12) Uani 1 1 d . . . . .
H20 H 0.447060 1.019782 0.498430 0.041 Uiso 1 1 calc R U . . .
C21 C 0.4238(3) 0.9389(3) 0.54941(19) 0.0284(10) Uani 1 1 d . . . . .
H21 H 0.449379 0.958879 0.578999 0.034 Uiso 1 1 calc R U . . .
C22 C 0.2273(3) 1.0251(2) 0.65902(17) 0.0202(9) Uani 1 1 d . . . . .
C23 C 0.1265(3) 1.0989(2) 0.6801(2) 0.0278(10) Uani 1 1 d . . . . .
H23A H 0.110818 1.123701 0.712889 0.033 Uiso 1 1 calc R U . . .
H23B H 0.081615 1.088952 0.657952 0.033 Uiso 1 1 calc R U . . .
C24 C 0.1848(3) 1.1406(2) 0.64999(19) 0.0252(9) Uani 1 1 d . . . . .
H24A H 0.161848 1.167214 0.620182 0.030 Uiso 1 1 calc R U . . .
H24B H 0.211657 1.174333 0.673523 0.030 Uiso 1 1 calc R U . . .
C25 C 0.2925(3) 1.1035(2) 0.59325(18) 0.0264(10) Uani 1 1 d . . . . .
C26 C 0.3632(3) 1.1253(2) 0.6118(2) 0.0336(12) Uani 1 1 d . . . . .
C27 C 0.4127(4) 1.1519(3) 0.5733(3) 0.0464(16) Uani 1 1 d . . . . .
H27 H 0.461565 1.166825 0.583993 0.056 Uiso 1 1 calc R U . . .
C28 C 0.3934(4) 1.1573(3) 0.5209(3) 0.0513(19) Uani 1 1 d . . . . .
H28 H 0.428341 1.176166 0.496056 0.062 Uiso 1 1 calc R U . . .
C29 C 0.3228(4) 1.1353(3) 0.5042(2) 0.0461(16) Uani 1 1 d . . . . .
H29 H 0.309917 1.139274 0.467716 0.055 Uiso 1 1 calc R U . . .
C30 C 0.2701(3) 1.1075(2) 0.5396(2) 0.0341(12) Uani 1 1 d . . . . .
C31 C 0.3853(3) 1.1240(3) 0.6698(3) 0.0399(13) Uani 1 1 d . . . . .
H31 H 0.342534 1.102163 0.689888 0.048 Uiso 1 1 calc R U . . .
C32 C 0.3960(5) 1.1993(4) 0.6910(3) 0.061(2) Uani 1 1 d . . . . .
H32A H 0.439863 1.221082 0.673804 0.091 Uiso 1 1 calc R U . . .
H32B H 0.404241 1.197491 0.729434 0.091 Uiso 1 1 calc R U . . .
H32C H 0.350928 1.227560 0.683375 0.091 Uiso 1 1 calc R U . . .
C33 C 0.4545(4) 1.0786(4) 0.6796(3) 0.0642(19) Uani 1 1 d . . . . .
H33A H 0.445510 1.030496 0.666091 0.096 Uiso 1 1 calc R U . . .
H33B H 0.464768 1.076528 0.717752 0.096 Uiso 1 1 calc R U . . .
H33C H 0.497843 1.099486 0.661203 0.096 Uiso 1 1 calc R U . . .
C34 C 0.1932(3) 1.0829(3) 0.5224(2) 0.0366(12) Uani 1 1 d . . . . .
H34 H 0.158082 1.092520 0.552587 0.044 Uiso 1 1 calc R U . . .
C35 C 0.1920(4) 1.0022(3) 0.5129(2) 0.0442(15) Uani 1 1 d . . . . .
H35A H 0.225343 0.990480 0.483109 0.066 Uiso 1 1 calc R U . . .
H35B H 0.140489 0.987059 0.504551 0.066 Uiso 1 1 calc R U . . .
H35C H 0.209463 0.977606 0.544884 0.066 Uiso 1 1 calc R U . . .
C36 C 0.1613(5) 1.1219(3) 0.4739(3) 0.0558(19) Uani 1 1 d . . . . .
H36A H 0.161953 1.173272 0.480415 0.084 Uiso 1 1 calc R U . . .
H36B H 0.109341 1.106344 0.467545 0.084 Uiso 1 1 calc R U . . .
H36C H 0.192208 1.111090 0.442666 0.084 Uiso 1 1 calc R U . . .
C37 C 0.1370(3) 0.9801(2) 0.72598(19) 0.0237(10) Uani 1 1 d . . . . .
C38 C 0.1583(3) 0.9799(2) 0.77951(19) 0.0279(11) Uani 1 1 d . . . . .
C39 C 0.1187(3) 0.9340(3) 0.81275(19) 0.0324(11) Uani 1 1 d . . . . .
H39 H 0.131282 0.932031 0.849365 0.039 Uiso 1 1 calc R U . . .
C40 C 0.0614(3) 0.8911(3) 0.7937(2) 0.0352(13) Uani 1 1 d . . . . .
H40 H 0.033981 0.861617 0.817419 0.042 Uiso 1 1 calc R U . . .
C41 C 0.0441(3) 0.8910(3) 0.7407(2) 0.0328(12) Uani 1 1 d . . . . .
H41 H 0.006341 0.859519 0.727816 0.039 Uiso 1 1 calc R U . . .
C42 C 0.0808(3) 0.9361(2) 0.7055(2) 0.0281(10) Uani 1 1 d . . . . .
C43 C 0.0600(3) 0.9353(3) 0.6473(2) 0.0361(11) Uani 1 1 d . . . . .
H43 H 0.092996 0.970538 0.628754 0.043 Uiso 1 1 calc R U . . .
C44 C -0.0220(4) 0.9582(3) 0.6387(3) 0.0474(15) Uani 1 1 d . . . . .
H44A H -0.055713 0.924932 0.656859 0.071 Uiso 1 1 calc R U . . .
H44B H -0.033310 0.958318 0.600612 0.071 Uiso 1 1 calc R U . . .
H44C H -0.029342 1.006129 0.653069 0.071 Uiso 1 1 calc R U . . .
C45 C 0.0749(4) 0.8620(3) 0.6223(3) 0.0467(15) Uani 1 1 d . . . . .
H45A H 0.128499 0.850171 0.625749 0.070 Uiso 1 1 calc R U . . .
H45B H 0.061085 0.863080 0.584650 0.070 Uiso 1 1 calc R U . . .
H45C H 0.044621 0.825933 0.640597 0.070 Uiso 1 1 calc R U . . .
C46 C 0.2221(4) 1.0260(3) 0.7993(2) 0.0381(13) Uani 1 1 d . . . . .
H46 H 0.259700 1.031090 0.769953 0.046 Uiso 1 1 calc R U . . .
C47 C 0.1936(5) 1.1006(3) 0.8141(2) 0.0529(19) Uani 1 1 d . . . . .
H47A H 0.234514 1.127509 0.830831 0.079 Uiso 1 1 calc R U . . .
H47B H 0.151293 1.096441 0.838859 0.079 Uiso 1 1 calc R U . . .
H47C H 0.176962 1.125406 0.781942 0.079 Uiso 1 1 calc R U . . .
C48 C 0.2621(4) 0.9932(3) 0.8471(3) 0.0467(14) Uani 1 1 d . . . . .
H48A H 0.228084 0.993548 0.877774 0.070 Uiso 1 1 calc R U . . .
H48B H 0.307377 1.020915 0.855387 0.070 Uiso 1 1 calc R U . . .
H48C H 0.276433 0.944132 0.838859 0.070 Uiso 1 1 calc R U . . .
Au2 Au 0.23536(2) 0.42049(2) 0.67670(2) 0.01956(5) Uani 1 1 d . . . . .
N1 N 0.0836(2) 0.25908(19) 0.71832(15) 0.0217(8) Uani 1 1 d . . . . .
N2 N 0.1751(2) 0.32780(17) 0.68374(15) 0.0215(8) Uani 1 1 d . . . . .
N3 N 0.2688(2) 0.56957(18) 0.64088(14) 0.0246(8) Uani 1 1 d . . . . .
N4 N 0.3376(2) 0.53552(18) 0.70728(15) 0.0213(8) Uani 1 1 d . . . . .
C49 C 0.3646(3) 0.6080(2) 0.6973(2) 0.0279(11) Uani 1 1 d . . . . .
H49A H 0.416549 0.607858 0.683012 0.033 Uiso 1 1 calc R U . . .
H49B H 0.363189 0.637068 0.730076 0.033 Uiso 1 1 calc R U . . .
C50 C 0.3087(3) 0.6351(2) 0.6566(2) 0.0263(10) Uani 1 1 d . . . . .
H50A H 0.273671 0.670194 0.672360 0.032 Uiso 1 1 calc R U . . .
H50B H 0.334820 0.657043 0.625961 0.032 Uiso 1 1 calc R U . . .
C51 C 0.2855(3) 0.5155(2) 0.67246(16) 0.0191(8) Uani 1 1 d . . . . .
C52 C 0.0693(5) 0.6624(3) 0.6611(3) 0.0561(18) Uani 1 1 d . . . . .
H52A H 0.106951 0.699602 0.654945 0.084 Uiso 1 1 calc R U . . .
H52B H 0.047499 0.668294 0.696612 0.084 Uiso 1 1 calc R U . . .
H52C H 0.029328 0.666052 0.634425 0.084 Uiso 1 1 calc R U . . .
C53 C 0.1070(3) 0.5893(3) 0.6572(2) 0.0343(11) Uani 1 1 d . . . . .
H53 H 0.148243 0.587325 0.684161 0.041 Uiso 1 1 calc R U . . .
C54 C 0.0512(4) 0.5298(3) 0.6697(3) 0.0497(16) Uani 1 1 d . . . . .
H54A H 0.009129 0.531699 0.644474 0.075 Uiso 1 1 calc R U . . .
H54B H 0.031935 0.535837 0.705844 0.075 Uiso 1 1 calc R U . . .
H54C H 0.076644 0.483759 0.666708 0.075 Uiso 1 1 calc R U . . .
C55 C 0.1423(3) 0.5790(2) 0.60276(19) 0.0298(10) Uani 1 1 d . . . . .
C56 C 0.2193(3) 0.5687(2) 0.59582(16) 0.0267(10) Uani 1 1 d . . . . .
C57 C 0.2523(3) 0.5627(2) 0.54508(18) 0.0309(11) Uani 1 1 d . . . . .
C58 C 0.2046(4) 0.5643(3) 0.50133(19) 0.0407(13) Uani 1 1 d . . . . .
H58 H 0.225197 0.559753 0.466703 0.049 Uiso 1 1 calc R U . . .
C59 C 0.1285(4) 0.5724(3) 0.5073(2) 0.0430(14) Uani 1 1 d . . . . .
H59 H 0.096988 0.573230 0.476893 0.052 Uiso 1 1 calc R U . . .
C60 C 0.0968(3) 0.5793(3) 0.5574(2) 0.0383(12) Uani 1 1 d . . . . .
H60 H 0.043773 0.584260 0.560958 0.046 Uiso 1 1 calc R U . . .
C61 C 0.3376(4) 0.5545(3) 0.5375(2) 0.0368(12) Uani 1 1 d . . . . .
H61 H 0.361707 0.555729 0.573367 0.044 Uiso 1 1 calc R U . . .
C62 C 0.3555(5) 0.4829(4) 0.5123(3) 0.060(2) Uani 1 1 d . . . . .
H62A H 0.335129 0.444679 0.534573 0.089 Uiso 1 1 calc R U . . .
H62B H 0.410273 0.477346 0.509250 0.089 Uiso 1 1 calc R U . . .
H62C H 0.332633 0.480438 0.476973 0.089 Uiso 1 1 calc R U . . .
C63 C 0.3705(4) 0.6148(4) 0.5049(3) 0.0517(16) Uani 1 1 d . . . . .
H63A H 0.348368 0.614236 0.469263 0.078 Uiso 1 1 calc R U . . .
H63B H 0.425301 0.608836 0.502202 0.078 Uiso 1 1 calc R U . . .
H63C H 0.359236 0.660270 0.522120 0.078 Uiso 1 1 calc R U . . .
C64 C 0.3765(3) 0.4882(2) 0.74209(19) 0.0233(10) Uani 1 1 d . . . . .
C65 C 0.3546(3) 0.4857(2) 0.79522(19) 0.0262(10) Uani 1 1 d . . . . .
C66 C 0.3951(3) 0.4414(3) 0.8291(2) 0.0327(11) Uani 1 1 d . . . . .
H66 H 0.381567 0.438536 0.865504 0.039 Uiso 1 1 calc R U . . .
C67 C 0.4547(3) 0.4017(3) 0.8103(2) 0.0370(13) Uani 1 1 d . . . . .
H67 H 0.481990 0.371917 0.833966 0.044 Uiso 1 1 calc R U . . .
C68 C 0.4749(3) 0.4048(3) 0.7579(2) 0.0369(13) Uani 1 1 d . . . . .
H68 H 0.515770 0.376586 0.745627 0.044 Uiso 1 1 calc R U . . .
C69 C 0.4367(3) 0.4483(3) 0.7220(2) 0.0302(11) Uani 1 1 d . . . . .
C70 C 0.4596(3) 0.4510(3) 0.6641(2) 0.0390(13) Uani 1 1 d . . . . .
H70 H 0.427796 0.487631 0.646004 0.047 Uiso 1 1 calc R U . . .
C71 C 0.5423(4) 0.4730(4) 0.6580(3) 0.0577(18) Uani 1 1 d . . . . .
H71A H 0.550291 0.519118 0.675252 0.086 Uiso 1 1 calc R U . . .
H71B H 0.554831 0.476827 0.620238 0.086 Uiso 1 1 calc R U . . .
H71C H 0.574722 0.437229 0.674677 0.086 Uiso 1 1 calc R U . . .
C72 C 0.4462(4) 0.3798(3) 0.6365(3) 0.0476(15) Uani 1 1 d . . . . .
H72A H 0.477101 0.343067 0.653508 0.071 Uiso 1 1 calc R U . . .
H72B H 0.460064 0.383689 0.599010 0.071 Uiso 1 1 calc R U . . .
H72C H 0.392821 0.366928 0.639468 0.071 Uiso 1 1 calc R U . . .
C73 C 0.2190(4) 0.4820(3) 0.8242(3) 0.0490(15) Uani 1 1 d . . . . .
H73A H 0.202540 0.461024 0.790572 0.074 Uiso 1 1 calc R U . . .
H73B H 0.178297 0.511319 0.838868 0.074 Uiso 1 1 calc R U . . .
H73C H 0.231430 0.444021 0.849385 0.074 Uiso 1 1 calc R U . . .
C74 C 0.2877(3) 0.5276(2) 0.81487(18) 0.0288(10) Uani 1 1 d . . . . .
H74 H 0.274442 0.562849 0.786665 0.035 Uiso 1 1 calc R U . . .
C75 C 0.3076(3) 0.5696(3) 0.8649(2) 0.0385(12) Uani 1 1 d . . . . .
H75A H 0.317245 0.536484 0.894217 0.058 Uiso 1 1 calc R U . . .
H75B H 0.265576 0.600927 0.874312 0.058 Uiso 1 1 calc R U . . .
H75C H 0.352872 0.598163 0.858380 0.058 Uiso 1 1 calc R U . . .
C76 C 0.1461(3) 0.2963(2) 0.72820(17) 0.0198(9) Uani 1 1 d . . . . .
C77 C 0.1809(3) 0.2957(2) 0.78146(18) 0.0259(10) Uani 1 1 d . . . . .
C78 C 0.2584(3) 0.3009(2) 0.7883(2) 0.0326(12) Uani 1 1 d . . . . .
H78 H 0.290161 0.309355 0.758605 0.039 Uiso 1 1 calc R U . . .
C79 C 0.2897(4) 0.2936(3) 0.8389(2) 0.0407(14) Uani 1 1 d . . . . .
H79 H 0.342801 0.296287 0.843468 0.049 Uiso 1 1 calc R U . . .
C80 C 0.2433(4) 0.2825(3) 0.8827(2) 0.0444(16) Uani 1 1 d . . . . .
H80 H 0.264575 0.278040 0.917087 0.053 Uiso 1 1 calc R U . . .
C81 C 0.1665(4) 0.2781(3) 0.8760(2) 0.0394(14) Uani 1 1 d . . . . .
H81 H 0.134559 0.271158 0.905794 0.047 Uiso 1 1 calc R U . . .
C82 C 0.1357(3) 0.2839(2) 0.8253(2) 0.0303(11) Uani 1 1 d . . . . .
H82 H 0.082740 0.279576 0.820832 0.036 Uiso 1 1 calc R U . . .
C83 C 0.0718(3) 0.2664(2) 0.66453(17) 0.0207(9) Uani 1 1 d . . . . .
C84 C 0.1278(3) 0.3084(2) 0.64336(17) 0.0209(9) Uani 1 1 d . . . . .
C85 C 0.1472(3) 0.3262(2) 0.58790(18) 0.0248(10) Uani 1 1 d . . . . .
C86 C 0.2160(4) 0.3034(2) 0.5678(2) 0.0350(12) Uani 1 1 d . . . . .
H86 H 0.251697 0.281429 0.590603 0.042 Uiso 1 1 calc R U . . .
C87 C 0.2324(4) 0.3128(3) 0.5143(2) 0.0478(16) Uani 1 1 d . . . . .
H87 H 0.279603 0.297294 0.500746 0.057 Uiso 1 1 calc R U . . .
C88 C 0.1816(5) 0.3441(3) 0.4813(2) 0.062(2) Uani 1 1 d . . . . .
H88 H 0.192374 0.348256 0.444513 0.074 Uiso 1 1 calc R U . . .
C89 C 0.1135(5) 0.3700(3) 0.5014(2) 0.0499(17) Uani 1 1 d . . . . .
H89 H 0.079078 0.393836 0.478641 0.060 Uiso 1 1 calc R U . . .
C90 C 0.0965(4) 0.3608(3) 0.5548(2) 0.0351(12) Uani 1 1 d . . . . .
H90 H 0.050162 0.378119 0.568613 0.042 Uiso 1 1 calc R U . . .
C91 C 0.0102(3) 0.2268(2) 0.63893(18) 0.0226(9) Uani 1 1 d . . . . .
C92 C -0.0508(3) 0.2046(2) 0.6698(2) 0.0286(10) Uani 1 1 d . . . . .
H92 H -0.052341 0.216247 0.706513 0.034 Uiso 1 1 calc R U . . .
C93 C -0.1092(3) 0.1657(3) 0.6473(2) 0.0355(12) Uani 1 1 d . . . . .
H93 H -0.150351 0.150832 0.668807 0.043 Uiso 1 1 calc R U . . .
C94 C -0.1082(3) 0.1483(3) 0.5941(2) 0.0356(12) Uani 1 1 d . . . . .
H94 H -0.148325 0.121687 0.578909 0.043 Uiso 1 1 calc R U . . .
C95 C -0.0481(3) 0.1700(3) 0.5629(2) 0.0349(12) Uani 1 1 d . . . . .
H95 H -0.047043 0.158325 0.526269 0.042 Uiso 1 1 calc R U . . .
C96 C 0.0107(3) 0.2089(3) 0.5850(2) 0.0288(11) Uani 1 1 d . . . . .
H96 H 0.051746 0.223341 0.563304 0.035 Uiso 1 1 calc R U . . .

loop_
_atom_site_aniso_label
_atom_site_aniso_U_11
_atom_site_aniso_U_22
_atom_site_aniso_U_33
_atom_site_aniso_U_23
_atom_site_aniso_U_13
_atom_site_aniso_U_12
Au1 0.02062(9) 0.01336(7) 0.02389(7) 0.00014(6) 0.00208(7) 0.00158(6)
N5 0.018(2) 0.0150(15) 0.0269(19) 0.0002(13) -0.0010(15) -0.0006(14)
N6 0.024(2) 0.0128(15) 0.0261(18) -0.0003(13) -0.0014(17) 0.0051(14)
N7 0.024(2) 0.0139(14) 0.0307(16) 0.0032(13) 0.0064(16) 0.0066(16)
N8 0.021(2) 0.0142(15) 0.0324(19) 0.0024(13) 0.0051(16) 0.0023(15)
C1 0.031(3) 0.030(2) 0.045(3) -0.003(2) 0.006(2) 0.006(2)
C2 0.039(4) 0.034(3) 0.057(3) 0.008(2) 0.013(3) 0.020(3)
C3 0.033(3) 0.031(2) 0.040(3) 0.007(2) 0.004(2) 0.011(2)
C4 0.022(3) 0.0173(19) 0.033(2) -0.0035(17) -0.0013(19) -0.0006(18)
C5 0.041(4) 0.026(2) 0.036(3) 0.002(2) 0.007(2) 0.010(2)
C6 0.048(4) 0.031(3) 0.037(3) 0.001(2) 0.014(3) 0.010(3)
C7 0.023(3) 0.0160(18) 0.025(2) -0.0022(15) -0.0028(18) -0.0020(18)
C8 0.018(2) 0.0126(17) 0.028(2) 0.0014(15) -0.0047(18) -0.0014(16)
C9 0.025(3) 0.0150(18) 0.032(2) -0.0035(16) 0.001(2) -0.0037(18)
C10 0.028(3) 0.022(2) 0.032(2) 0.0026(17) -0.002(2) -0.0014(19)
C11 0.043(3) 0.029(2) 0.032(2) 0.0055(19) -0.003(2) -0.006(2)
C12 0.029(3) 0.0205(19) 0.040(2) 0.0060(17) 0.003(2) 0.003(2)
C13 0.045(4) 0.023(2) 0.049(3) 0.010(2) 0.020(3) 0.006(2)
C14 0.055(4) 0.029(2) 0.031(2) 0.0041(18) 0.013(3) -0.001(2)
C15 0.019(3) 0.0158(18) 0.025(2) -0.0038(16) 0.0023(17) 0.0027(17)
C16 0.022(3) 0.019(2) 0.027(2) -0.0018(16) 0.0002(19) 0.0037(18)
C17 0.045(4) 0.027(2) 0.028(2) -0.0036(19) -0.006(2) -0.002(2)
C18 0.059(4) 0.038(3) 0.029(2) -0.001(2) -0.012(3) 0.005(3)
C19 0.038(3) 0.035(3) 0.034(2) 0.008(2) 0.004(2) 0.012(2)
C20 0.033(3) 0.028(2) 0.040(3) 0.010(2) 0.004(2) 0.003(2)
C21 0.027(3) 0.025(2) 0.033(2) 0.0004(19) 0.0025(19) 0.003(2)
C22 0.020(3) 0.0156(16) 0.0248(18) 0.0001(14) 0.0015(18) 0.0010(17)
C23 0.028(3) 0.0162(19) 0.040(2) 0.0035(19) 0.008(2) 0.0047(18)
C24 0.027(3) 0.0177(18) 0.031(2) 0.0010(18) 0.003(2) 0.0026(18)
C25 0.027(3) 0.0168(18) 0.035(2) 0.0031(15) 0.007(2) 0.0057(19)
C26 0.026(3) 0.018(2) 0.057(3) 0.006(2) 0.011(2) 0.002(2)
C27 0.032(4) 0.032(3) 0.075(4) 0.006(3) 0.019(3) 0.000(2)
C28 0.050(5) 0.031(3) 0.073(4) 0.019(3) 0.036(4) 0.006(3)
C29 0.060(5) 0.034(3) 0.044(3) 0.014(2) 0.023(3) 0.015(3)
C30 0.043(4) 0.0191(19) 0.040(2) 0.0068(17) 0.014(2) 0.008(2)
C31 0.028(3) 0.034(3) 0.058(4) -0.002(2) 0.001(3) -0.005(2)
C32 0.057(5) 0.041(3) 0.085(5) -0.007(3) -0.019(4) -0.007(3)
C33 0.051(4) 0.062(4) 0.080(5) 0.007(4) -0.010(4) 0.021(4)
C34 0.045(4) 0.033(2) 0.031(2) -0.001(2) 0.002(2) 0.006(3)
C35 0.054(5) 0.034(3) 0.045(3) -0.002(2) 0.002(3) 0.003(3)
C36 0.076(6) 0.043(3) 0.048(3) 0.002(3) -0.016(3) 0.008(3)
C37 0.021(3) 0.0179(19) 0.032(2) 0.0001(16) 0.0103(19) 0.0027(18)
C38 0.030(3) 0.022(2) 0.032(2) -0.0033(17) 0.010(2) 0.004(2)
C39 0.036(3) 0.028(2) 0.034(2) 0.0007(19) 0.011(2) 0.005(2)
C40 0.033(3) 0.022(2) 0.051(3) 0.007(2) 0.019(3) 0.002(2)
C41 0.025(3) 0.023(2) 0.050(3) 0.000(2) 0.009(2) -0.004(2)
C42 0.024(3) 0.0170(19) 0.044(2) -0.0038(19) 0.003(2) -0.001(2)
C43 0.032(3) 0.029(2) 0.048(3) -0.004(2) -0.004(2) -0.003(2)
C44 0.038(4) 0.042(3) 0.062(4) 0.000(3) -0.014(3) -0.002(3)
C45 0.050(4) 0.040(3) 0.050(3) -0.011(3) -0.005(3) -0.003(3)
C46 0.045(4) 0.039(3) 0.030(2) -0.0078(19) 0.007(2) -0.011(3)
C47 0.086(6) 0.031(3) 0.041(3) -0.004(2) -0.014(3) -0.011(3)
C48 0.041(4) 0.050(3) 0.050(3) -0.015(3) -0.001(3) 0.001(3)
Au2 0.02113(10) 0.01373(7) 0.02382(7) -0.00076(6) -0.00120(7) -0.00154(6)
N1 0.021(2) 0.0167(16) 0.0271(18) -0.0029(14) 0.0019(16) 0.0035(15)
N2 0.022(2) 0.0149(15) 0.0278(18) 0.0004(14) -0.0033(16) -0.0038(14)
N3 0.029(2) 0.0159(15) 0.0286(16) 0.0015(13) -0.0047(15) -0.0063(17)
N4 0.020(2) 0.0144(15) 0.0293(18) 0.0003(13) -0.0022(16) -0.0014(15)
C49 0.029(3) 0.0154(19) 0.039(2) 0.0022(17) -0.005(2) -0.0015(19)
C50 0.030(3) 0.0165(18) 0.033(2) -0.0016(17) -0.006(2) -0.0041(18)
C51 0.019(2) 0.0175(16) 0.0213(17) -0.0024(14) -0.0012(18) -0.0003(17)
C52 0.069(5) 0.041(3) 0.058(4) -0.001(3) 0.012(4) 0.014(3)
C53 0.028(3) 0.032(2) 0.043(3) 0.007(2) -0.004(2) 0.003(2)
C54 0.035(4) 0.051(3) 0.063(4) 0.013(3) 0.007(3) -0.002(3)
C55 0.029(3) 0.021(2) 0.039(2) 0.0014(19) -0.009(2) -0.003(2)
C56 0.037(3) 0.0161(17) 0.0271(19) 0.0004(15) -0.0092(19) -0.004(2)
C57 0.041(3) 0.0219(19) 0.030(2) -0.0002(17) -0.007(2) -0.003(2)
C58 0.056(4) 0.037(3) 0.029(2) -0.0036(19) -0.008(2) 0.003(3)
C59 0.051(4) 0.041(3) 0.036(3) -0.002(2) -0.016(2) 0.006(3)
C60 0.035(3) 0.033(3) 0.047(3) 0.004(2) -0.015(2) -0.001(2)
C61 0.047(4) 0.032(3) 0.032(2) -0.003(2) 0.003(2) -0.003(2)
C62 0.059(5) 0.041(3) 0.078(5) -0.016(3) 0.007(4) 0.009(3)
C63 0.050(4) 0.053(4) 0.052(4) 0.012(3) 0.008(3) -0.001(3)
C64 0.020(3) 0.0162(18) 0.034(2) 0.0002(16) -0.0071(19) -0.0016(18)
C65 0.024(3) 0.022(2) 0.033(2) -0.0013(18) -0.008(2) 0.0004(19)
C66 0.038(3) 0.027(2) 0.033(2) 0.0001(19) -0.012(2) 0.003(2)
C67 0.037(3) 0.027(2) 0.047(3) 0.003(2) -0.014(2) 0.006(2)
C68 0.026(3) 0.028(2) 0.057(3) -0.001(2) -0.002(3) 0.007(2)
C69 0.025(3) 0.021(2) 0.045(3) 0.0003(19) 0.002(2) 0.002(2)
C70 0.038(3) 0.031(3) 0.048(3) 0.005(2) 0.013(2) 0.011(2)
C71 0.051(4) 0.051(4) 0.071(4) -0.002(3) 0.026(4) -0.004(3)
C72 0.050(4) 0.043(3) 0.050(3) -0.004(3) 0.005(3) 0.006(3)
C73 0.032(4) 0.039(3) 0.076(4) -0.014(3) 0.000(3) 0.002(3)
C74 0.033(3) 0.025(2) 0.028(2) -0.0034(16) -0.004(2) 0.008(2)
C75 0.043(3) 0.036(3) 0.036(2) -0.009(2) -0.003(2) 0.006(3)
C76 0.022(3) 0.0089(16) 0.028(2) 0.0001(15) 0.0019(19) -0.0023(16)
C77 0.037(3) 0.0119(18) 0.029(2) -0.0019(16) -0.004(2) 0.0023(18)
C78 0.037(3) 0.024(2) 0.038(2) 0.0015(18) -0.007(2) -0.003(2)
C79 0.047(4) 0.028(2) 0.048(3) 0.005(2) -0.022(3) -0.001(2)
C80 0.071(5) 0.029(2) 0.034(3) -0.0002(19) -0.023(3) 0.001(3)
C81 0.063(5) 0.026(2) 0.029(2) 0.0014(19) -0.004(3) 0.005(3)
C82 0.041(3) 0.0192(19) 0.030(2) -0.0002(18) 0.000(2) 0.004(2)
C83 0.020(2) 0.0152(18) 0.027(2) -0.0032(15) -0.0003(17) 0.0021(17)
C84 0.020(3) 0.0157(18) 0.027(2) -0.0025(15) -0.0022(18) 0.0014(17)
C85 0.034(3) 0.0133(19) 0.027(2) -0.0015(16) 0.000(2) -0.0054(18)
C86 0.049(4) 0.0196(19) 0.037(2) 0.0023(17) 0.011(3) 0.000(2)
C87 0.065(5) 0.036(3) 0.043(3) 0.006(2) 0.023(3) -0.004(3)
C88 0.111(7) 0.044(3) 0.030(3) 0.009(2) 0.016(4) -0.004(4)
C89 0.070(5) 0.046(3) 0.034(3) 0.012(2) -0.012(3) -0.006(3)
C90 0.041(4) 0.032(3) 0.032(2) 0.005(2) -0.007(2) -0.002(2)
C91 0.020(3) 0.0153(18) 0.033(2) -0.0023(16) -0.0018(18) 0.0024(17)
C92 0.028(3) 0.024(2) 0.035(2) -0.0047(18) 0.004(2) -0.0031(19)
C93 0.028(3) 0.029(2) 0.050(3) -0.007(2) 0.006(2) -0.006(2)
C94 0.029(3) 0.030(2) 0.048(3) -0.006(2) -0.006(2) -0.008(2)
C95 0.037(3) 0.032(3) 0.035(3) -0.009(2) -0.006(2) -0.006(2)
C96 0.028(3) 0.026(2) 0.032(2) -0.0028(18) -0.003(2) -0.003(2)

loop_
_atom_type_symbol
_atom_type_description
_atom_type_scat_dispersion_real
_atom_type_scat_dispersion_imag
_atom_type_scat_source
C C 0.0181 0.0091 'International Tables Vol C Tables 4.2.6.8 and 6.1.1.4'
H H 0.0000 0.0000 'International Tables Vol C Tables 4.2.6.8 and 6.1.1.4'
Au Au -4.4197 7.2980 'International Tables Vol C Tables 4.2.6.8 and 6.1.1.4'
N N 0.0311 0.0180 'International Tables Vol C Tables 4.2.6.8 and 6.1.1.4'

loop_
_exptl_crystal_face_index_h
_exptl_crystal_face_index_k
_exptl_crystal_face_index_l
_exptl_crystal_face_perp_dist
-2 -12 -2 0.0675
11 5 -1 0.0901
11 -4 -3 0.0494
-10 6 3 0.0680
-11 3 3 0.0525
2 -2 -16 0.0691
2 1 16 0.0606
-5 2 15 0.0505
-8 1 -12 0.0486
-4 11 3 0.1088

loop_
_geom_angle_atom_site_label_1
_geom_angle_atom_site_label_2
_geom_angle_atom_site_label_3
_geom_angle
_geom_angle_site_symmetry_1
_geom_angle_site_symmetry_3
_geom_angle_publ_flag
C22 Au1 N6 178.98(17) . . ?
C8 N5 C7 105.3(4) . . ?
C8 N6 Au1 131.5(3) . . ?
C8 N6 C15 105.2(4) . . ?
C15 N6 Au1 122.0(3) . . ?
C22 N7 C24 111.0(4) . . ?
C22 N7 C25 129.8(4) . . ?
C25 N7 C24 118.2(3) . . ?
C22 N8 C23 111.5(4) . . ?
C22 N8 C37 127.0(4) . . ?
C37 N8 C23 119.7(4) . . ?
C2 C1 H1 120.7 . . ?
C2 C1 C6 118.7(5) . . ?
C6 C1 H1 120.7 . . ?
C1 C2 H2 119.6 . . ?
C1 C2 C3 120.9(5) . . ?
C3 C2 H2 119.6 . . ?
C2 C3 H3 119.6 . . ?
C2 C3 C4 120.8(5) . . ?
C4 C3 H3 119.6 . . ?
C3 C4 C7 119.6(4) . . ?
C5 C4 C3 117.4(5) . . ?
C5 C4 C7 123.0(4) . . ?
C4 C5 H5 119.3 . . ?
C6 C5 C4 121.4(5) . . ?
C6 C5 H5 119.3 . . ?
C1 C6 C5 120.8(5) . . ?
C1 C6 H6 119.6 . . ?
C5 C6 H6 119.6 . . ?
N5 C7 C4 120.7(4) . . ?
C15 C7 N5 108.6(4) . . ?
C15 C7 C4 130.5(4) . . ?
N5 C8 N6 113.3(4) . . ?
N5 C8 C9 121.4(4) . . ?
N6 C8 C9 125.3(4) . . ?
C10 C9 C8 118.3(5) . . ?
C12 C9 C8 123.2(5) . . ?
C12 C9 C10 118.5(5) . . ?
C9 C10 H10 119.7 . . ?
C11 C10 C9 120.6(5) . . ?
C11 C10 H10 119.7 . . ?
C10 C11 H11 119.7 . . ?
C14 C11 C10 120.6(5) . . ?
C14 C11 H11 119.7 . . ?
C9 C12 H12 119.9 . . ?
C9 C12 C13 120.2(5) . . ?
C13 C12 H12 119.9 . . ?
C12 C13 H13 119.4 . . ?
C14 C13 C12 121.1(6) . . ?
C14 C13 H13 119.4 . . ?
C11 C14 C13 118.9(5) . . ?
C11 C14 H14 120.5 . . ?
C13 C14 H14 120.5 . . ?
N6 C15 C16 121.8(4) . . ?
C7 C15 N6 107.5(4) . . ?
C7 C15 C16 130.6(4) . . ?
C17 C16 C15 120.7(4) . . ?
C21 C16 C15 120.5(4) . . ?
C21 C16 C17 118.7(4) . . ?
C16 C17 H17 119.7 . . ?
C18 C17 C16 120.6(5) . . ?
C18 C17 H17 119.7 . . ?
C17 C18 H18 119.9 . . ?
C17 C18 C19 120.3(5) . . ?
C19 C18 H18 119.9 . . ?
C18 C19 H19 120.2 . . ?
C18 C19 C20 119.6(5) . . ?
C20 C19 H19 120.2 . . ?
C19 C20 H20 119.8 . . ?
C21 C20 C19 120.4(5) . . ?
C21 C20 H20 119.8 . . ?
C16 C21 H21 119.8 . . ?
C20 C21 C16 120.3(5) . . ?
C20 C21 H21 119.8 . . ?
N7 C22 Au1 127.4(3) . . ?
N8 C22 Au1 123.7(3) . . ?
N8 C22 N7 108.8(4) . . ?
N8 C23 H23A 111.6 . . ?
N8 C23 H23B 111.6 . . ?
N8 C23 C24 100.7(4) . . ?
H23A C23 H23B 109.4 . . ?
C24 C23 H23A 111.6 . . ?
C24 C23 H23B 111.6 . . ?
N7 C24 C23 102.3(3) . . ?
N7 C24 H24A 111.3 . . ?
N7 C24 H24B 111.3 . . ?
C23 C24 H24A 111.3 . . ?
C23 C24 H24B 111.3 . . ?
H24A C24 H24B 109.2 . . ?
C26 C25 N7 119.2(4) . . ?
C26 C25 C30 123.7(5) . . ?
C30 C25 N7 116.6(5) . . ?
C25 C26 C31 123.3(5) . . ?
C27 C26 C25 115.8(6) . . ?
C27 C26 C31 120.8(6) . . ?
C26 C27 H27 118.7 . . ?
C28 C27 C26 122.5(7) . . ?
C28 C27 H27 118.7 . . ?
C27 C28 H28 120.1 . . ?
C27 C28 C29 119.9(6) . . ?
C29 C28 H28 120.1 . . ?
C28 C29 H29 119.2 . . ?
C28 C29 C30 121.5(6) . . ?
C30 C29 H29 119.2 . . ?
C25 C30 C34 121.0(5) . . ?
C29 C30 C25 116.4(6) . . ?
C29 C30 C34 122.6(5) . . ?
C26 C31 H31 107.4 . . ?
C26 C31 C32 110.9(5) . . ?
C26 C31 C33 112.0(6) . . ?
C32 C31 H31 107.4 . . ?
C33 C31 H31 107.4 . . ?
C33 C31 C32 111.4(6) . . ?
C31 C32 H32A 109.5 . . ?
C31 C32 H32B 109.5 . . ?
C31 C32 H32C 109.5 . . ?
H32A C32 H32B 109.5 . . ?
H32A C32 H32C 109.5 . . ?
H32B C32 H32C 109.5 . . ?
C31 C33 H33A 109.5 . . ?
C31 C33 H33B 109.5 . . ?
C31 C33 H33C 109.5 . . ?
H33A C33 H33B 109.5 . . ?
H33A C33 H33C 109.5 . . ?
H33B C33 H33C 109.5 . . ?
C30 C34 H34 106.8 . . ?
C30 C34 C35 111.2(5) . . ?
C30 C34 C36 114.6(5) . . ?
C35 C34 H34 106.8 . . ?
C36 C34 H34 106.8 . . ?
C36 C34 C35 110.1(5) . . ?
C34 C35 H35A 109.5 . . ?
C34 C35 H35B 109.5 . . ?
C34 C35 H35C 109.5 . . ?
H35A C35 H35B 109.5 . . ?
H35A C35 H35C 109.5 . . ?
H35B C35 H35C 109.5 . . ?
C34 C36 H36A 109.5 . . ?
C34 C36 H36B 109.5 . . ?
C34 C36 H36C 109.5 . . ?
H36A C36 H36B 109.5 . . ?
H36A C36 H36C 109.5 . . ?
H36B C36 H36C 109.5 . . ?
C38 C37 N8 118.0(4) . . ?
C42 C37 N8 118.6(4) . . ?
C42 C37 C38 123.1(4) . . ?
C37 C38 C46 121.2(4) . . ?
C39 C38 C37 116.4(5) . . ?
C39 C38 C46 122.4(5) . . ?
C38 C39 H39 119.2 . . ?
C40 C39 C38 121.5(5) . . ?
C40 C39 H39 119.2 . . ?
C39 C40 H40 119.8 . . ?
C41 C40 C39 120.3(5) . . ?
C41 C40 H40 119.8 . . ?
C40 C41 H41 119.5 . . ?
C40 C41 C42 121.0(5) . . ?
C42 C41 H41 119.5 . . ?
C37 C42 C43 122.6(4) . . ?
C41 C42 C37 117.6(5) . . ?
C41 C42 C43 119.9(5) . . ?
C42 C43 H43 107.6 . . ?
C42 C43 C44 111.4(5) . . ?
C42 C43 C45 111.3(5) . . ?
C44 C43 H43 107.6 . . ?
C44 C43 C45 111.0(5) . . ?
C45 C43 H43 107.6 . . ?
C43 C44 H44A 109.5 . . ?
C43 C44 H44B 109.5 . . ?
C43 C44 H44C 109.5 . . ?
H44A C44 H44B 109.5 . . ?
H44A C44 H44C 109.5 . . ?
H44B C44 H44C 109.5 . . ?
C43 C45 H45A 109.5 . . ?
C43 C45 H45B 109.5 . . ?
C43 C45 H45C 109.5 . . ?
H45A C45 H45B 109.5 . . ?
H45A C45 H45C 109.5 . . ?
H45B C45 H45C 109.5 . . ?
C38 C46 H46 108.1 . . ?
C38 C46 C47 111.0(5) . . ?
C38 C46 C48 112.1(5) . . ?
C47 C46 H46 108.1 . . ?
C48 C46 H46 108.1 . . ?
C48 C46 C47 109.2(4) . . ?
C46 C47 H47A 109.5 . . ?
C46 C47 H47B 109.5 . . ?
C46 C47 H47C 109.5 . . ?
H47A C47 H47B 109.5 . . ?
H47A C47 H47C 109.5 . . ?
H47B C47 H47C 109.5 . . ?
C46 C48 H48A 109.5 . . ?
C46 C48 H48B 109.5 . . ?
C46 C48 H48C 109.5 . . ?
H48A C48 H48B 109.5 . . ?
H48A C48 H48C 109.5 . . ?
H48B C48 H48C 109.5 . . ?
C51 Au2 N2 174.60(17) . . ?
C76 N1 C83 104.9(4) . . ?
C76 N2 Au2 129.4(3) . . ?
C76 N2 C84 105.2(4) . . ?
C84 N2 Au2 118.8(3) . . ?
C51 N3 C50 111.9(4) . . ?
C51 N3 C56 127.1(4) . . ?
C56 N3 C50 121.0(3) . . ?
C51 N4 C49 112.2(4) . . ?
C51 N4 C64 124.4(4) . . ?
C64 N4 C49 121.8(4) . . ?
N4 C49 H49A 111.3 . . ?
N4 C49 H49B 111.3 . . ?
N4 C49 C50 102.5(4) . . ?
H49A C49 H49B 109.2 . . ?
C50 C49 H49A 111.3 . . ?
C50 C49 H49B 111.3 . . ?
N3 C50 C49 102.4(3) . . ?
N3 C50 H50A 111.3 . . ?
N3 C50 H50B 111.3 . . ?
C49 C50 H50A 111.3 . . ?
C49 C50 H50B 111.3 . . ?
H50A C50 H50B 109.2 . . ?
N3 C51 Au2 128.2(3) . . ?
N3 C51 N4 109.5(3) . . ?
N4 C51 Au2 121.8(3) . . ?
H52A C52 H52B 109.5 . . ?
H52A C52 H52C 109.5 . . ?
H52B C52 H52C 109.5 . . ?
C53 C52 H52A 109.5 . . ?
C53 C52 H52B 109.5 . . ?
C53 C52 H52C 109.5 . . ?
C52 C53 H53 107.9 . . ?
C54 C53 C52 111.2(5) . . ?
C54 C53 H53 107.9 . . ?
C55 C53 C52 110.7(5) . . ?
C55 C53 H53 107.9 . . ?
C55 C53 C54 111.1(5) . . ?
C53 C54 H54A 109.5 . . ?
C53 C54 H54B 109.5 . . ?
C53 C54 H54C 109.5 . . ?
H54A C54 H54B 109.5 . . ?
H54A C54 H54C 109.5 . . ?
H54B C54 H54C 109.5 . . ?
C56 C55 C53 122.4(4) . . ?
C56 C55 C60 117.7(5) . . ?
C60 C55 C53 119.9(5) . . ?
C55 C56 N3 120.0(4) . . ?
C55 C56 C57 122.2(4) . . ?
C57 C56 N3 117.6(5) . . ?
C56 C57 C61 122.1(4) . . ?
C58 C57 C56 117.6(5) . . ?
C58 C57 C61 120.3(5) . . ?
C57 C58 H58 119.5 . . ?
C59 C58 C57 121.0(5) . . ?
C59 C58 H58 119.5 . . ?
C58 C59 H59 119.6 . . ?
C58 C59 C60 120.8(5) . . ?
C60 C59 H59 119.6 . . ?
C55 C60 H60 119.7 . . ?
C59 C60 C55 120.6(6) . . ?
C59 C60 H60 119.7 . . ?
C57 C61 H61 107.9 . . ?
C62 C61 C57 110.3(5) . . ?
C62 C61 H61 107.9 . . ?
C63 C61 C57 111.8(5) . . ?
C63 C61 H61 107.9 . . ?
C63 C61 C62 110.8(5) . . ?
C61 C62 H62A 109.5 . . ?
C61 C62 H62B 109.5 . . ?
C61 C62 H62C 109.5 . . ?
H62A C62 H62B 109.5 . . ?
H62A C62 H62C 109.5 . . ?
H62B C62 H62C 109.5 . . ?
C61 C63 H63A 109.5 . . ?
C61 C63 H63B 109.5 . . ?
C61 C63 H63C 109.5 . . ?
H63A C63 H63B 109.5 . . ?
H63A C63 H63C 109.5 . . ?
H63B C63 H63C 109.5 . . ?
C65 C64 N4 118.4(4) . . ?
C65 C64 C69 122.8(4) . . ?
C69 C64 N4 118.7(4) . . ?
C64 C65 C74 121.1(4) . . ?
C66 C65 C64 117.7(5) . . ?
C66 C65 C74 121.2(5) . . ?
C65 C66 H66 119.7 . . ?
C67 C66 C65 120.7(5) . . ?
C67 C66 H66 119.7 . . ?
C66 C67 H67 119.7 . . ?
C68 C67 C66 120.5(5) . . ?
C68 C67 H67 119.7 . . ?
C67 C68 H68 119.2 . . ?
C67 C68 C69 121.5(5) . . ?
C69 C68 H68 119.2 . . ?
C64 C69 C70 122.3(5) . . ?
C68 C69 C64 116.8(5) . . ?
C68 C69 C70 120.8(5) . . ?
C69 C70 H70 108.0 . . ?
C69 C70 C71 111.2(6) . . ?
C69 C70 C72 111.5(5) . . ?
C71 C70 H70 108.0 . . ?
C72 C70 H70 108.0 . . ?
C72 C70 C71 110.0(5) . . ?
C70 C71 H71A 109.5 . . ?
C70 C71 H71B 109.5 . . ?
C70 C71 H71C 109.5 . . ?
H71A C71 H71B 109.5 . . ?
H71A C71 H71C 109.5 . . ?
H71B C71 H71C 109.5 . . ?
C70 C72 H72A 109.5 . . ?
C70 C72 H72B 109.5 . . ?
C70 C72 H72C 109.5 . . ?
H72A C72 H72B 109.5 . . ?
H72A C72 H72C 109.5 . . ?
H72B C72 H72C 109.5 . . ?
H73A C73 H73B 109.5 . . ?
H73A C73 H73C 109.5 . . ?
H73B C73 H73C 109.5 . . ?
C74 C73 H73A 109.5 . . ?
C74 C73 H73B 109.5 . . ?
C74 C73 H73C 109.5 . . ?
C65 C74 C73 112.9(4) . . ?
C65 C74 H74 107.4 . . ?
C65 C74 C75 111.0(4) . . ?
C73 C74 H74 107.4 . . ?
C73 C74 C75 110.5(5) . . ?
C75 C74 H74 107.4 . . ?
C74 C75 H75A 109.5 . . ?
C74 C75 H75B 109.5 . . ?
C74 C75 H75C 109.5 . . ?
H75A C75 H75B 109.5 . . ?
H75A C75 H75C 109.5 . . ?
H75B C75 H75C 109.5 . . ?
N1 C76 N2 112.8(4) . . ?
N1 C76 C77 120.8(4) . . ?
N2 C76 C77 126.2(4) . . ?
C78 C77 C76 121.7(5) . . ?
C82 C77 C76 119.1(5) . . ?
C82 C77 C78 119.0(5) . . ?
C77 C78 H78 120.0 . . ?
C77 C78 C79 120.0(6) . . ?
C79 C78 H78 120.0 . . ?
C78 C79 H79 119.9 . . ?
C80 C79 C78 120.2(6) . . ?
C80 C79 H79 119.9 . . ?
C79 C80 H80 120.1 . . ?
C81 C80 C79 119.9(5) . . ?
C81 C80 H80 120.1 . . ?
C80 C81 H81 120.1 . . ?
C80 C81 C82 119.7(6) . . ?
C82 C81 H81 120.1 . . ?
C77 C82 C81 121.2(5) . . ?
C77 C82 H82 119.4 . . ?
C81 C82 H82 119.4 . . ?
N1 C83 C91 119.6(4) . . ?
C84 C83 N1 109.2(4) . . ?
C84 C83 C91 131.0(4) . . ?
N2 C84 C83 107.9(4) . . ?
N2 C84 C85 120.0(4) . . ?
C83 C84 C85 131.7(4) . . ?
C86 C85 C84 118.7(4) . . ?
C86 C85 C90 119.7(5) . . ?
C90 C85 C84 121.5(5) . . ?
C85 C86 H86 120.0 . . ?
C85 C86 C87 119.9(6) . . ?
C87 C86 H86 120.0 . . ?
C86 C87 H87 119.7 . . ?
C88 C87 C86 120.6(7) . . ?
C88 C87 H87 119.7 . . ?
C87 C88 H88 119.9 . . ?
C87 C88 C89 120.1(6) . . ?
C89 C88 H88 119.9 . . ?
C88 C89 H89 120.2 . . ?
C90 C89 C88 119.7(6) . . ?
C90 C89 H89 120.2 . . ?
C85 C90 C89 119.9(6) . . ?
C85 C90 H90 120.0 . . ?
C89 C90 H90 120.0 . . ?
C92 C91 C83 118.8(4) . . ?
C92 C91 C96 118.3(5) . . ?
C96 C91 C83 122.8(4) . . ?
C91 C92 H92 119.8 . . ?
C93 C92 C91 120.5(5) . . ?
C93 C92 H92 119.8 . . ?
C92 C93 H93 119.6 . . ?
C94 C93 C92 120.7(5) . . ?
C94 C93 H93 119.6 . . ?
C93 C94 H94 120.3 . . ?
C93 C94 C95 119.4(5) . . ?
C95 C94 H94 120.3 . . ?
C94 C95 H95 119.8 . . ?
C94 C95 C96 120.4(5) . . ?
C96 C95 H95 119.8 . . ?
C91 C96 H96 119.7 . . ?
C95 C96 C91 120.7(5) . . ?
C95 C96 H96 119.7 . . ?

loop_
_geom_bond_atom_site_label_1
_geom_bond_atom_site_label_2
_geom_bond_distance
_geom_bond_site_symmetry_2
_geom_bond_publ_flag
Au1 N6 2.052(3) . ?
Au1 C22 1.998(4) . ?
N5 C7 1.385(6) . ?
N5 C8 1.321(6) . ?
N6 C8 1.357(6) . ?
N6 C15 1.381(6) . ?
N7 C22 1.335(5) . ?
N7 C24 1.470(6) . ?
N7 C25 1.427(6) . ?
N8 C22 1.329(6) . ?
N8 C23 1.481(5) . ?
N8 C37 1.436(6) . ?
C1 H1 0.9500 . ?
C1 C2 1.378(8) . ?
C1 C6 1.382(8) . ?
C2 H2 0.9500 . ?
C2 C3 1.392(8) . ?
C3 H3 0.9500 . ?
C3 C4 1.399(7) . ?
C4 C5 1.389(7) . ?
C4 C7 1.472(7) . ?
C5 H5 0.9500 . ?
C5 C6 1.383(8) . ?
C6 H6 0.9500 . ?
C7 C15 1.379(6) . ?
C8 C9 1.476(6) . ?
C9 C10 1.394(7) . ?
C9 C12 1.386(8) . ?
C10 H10 0.9500 . ?
C10 C11 1.388(7) . ?
C11 H11 0.9500 . ?
C11 C14 1.376(9) . ?
C12 H12 0.9500 . ?
C12 C13 1.388(7) . ?
C13 H13 0.9500 . ?
C13 C14 1.378(8) . ?
C14 H14 0.9500 . ?
C15 C16 1.477(6) . ?
C16 C17 1.399(7) . ?
C16 C21 1.397(7) . ?
C17 H17 0.9500 . ?
C17 C18 1.384(7) . ?
C18 H18 0.9500 . ?
C18 C19 1.385(8) . ?
C19 H19 0.9500 . ?
C19 C20 1.389(8) . ?
C20 H20 0.9500 . ?
C20 C21 1.387(7) . ?
C21 H21 0.9500 . ?
C23 H23A 0.9900 . ?
C23 H23B 0.9900 . ?
C23 C24 1.503(7) . ?
C24 H24A 0.9900 . ?
C24 H24B 0.9900 . ?
C25 C26 1.400(8) . ?
C25 C30 1.410(7) . ?
C26 C27 1.400(8) . ?
C26 C31 1.514(9) . ?
C27 H27 0.9500 . ?
C27 C28 1.367(11) . ?
C28 H28 0.9500 . ?
C28 C29 1.385(11) . ?
C29 H29 0.9500 . ?
C29 C30 1.394(8) . ?
C30 C34 1.504(9) . ?
C31 H31 1.0000 . ?
C31 C32 1.525(8) . ?
C31 C33 1.515(9) . ?
C32 H32A 0.9800 . ?
C32 H32B 0.9800 . ?
C32 H32C 0.9800 . ?
C33 H33A 0.9800 . ?
C33 H33B 0.9800 . ?
C33 H33C 0.9800 . ?
C34 H34 1.0000 . ?
C34 C35 1.537(7) . ?
C34 C36 1.535(8) . ?
C35 H35A 0.9800 . ?
C35 H35B 0.9800 . ?
C35 H35C 0.9800 . ?
C36 H36A 0.9800 . ?
C36 H36B 0.9800 . ?
C36 H36C 0.9800 . ?
C37 C38 1.401(7) . ?
C37 C42 1.395(7) . ?
C38 C39 1.394(7) . ?
C38 C46 1.510(8) . ?
C39 H39 0.9500 . ?
C39 C40 1.383(8) . ?
C40 H40 0.9500 . ?
C40 C41 1.370(9) . ?
C41 H41 0.9500 . ?
C41 C42 1.389(7) . ?
C42 C43 1.514(7) . ?
C43 H43 1.0000 . ?
C43 C44 1.532(8) . ?
C43 C45 1.539(8) . ?
C44 H44A 0.9800 . ?
C44 H44B 0.9800 . ?
C44 H44C 0.9800 . ?
C45 H45A 0.9800 . ?
C45 H45B 0.9800 . ?
C45 H45C 0.9800 . ?
C46 H46 1.0000 . ?
C46 C47 1.537(8) . ?
C46 C48 1.529(9) . ?
C47 H47A 0.9800 . ?
C47 H47B 0.9800 . ?
C47 H47C 0.9800 . ?
C48 H48A 0.9800 . ?
C48 H48B 0.9800 . ?
C48 H48C 0.9800 . ?
Au2 N2 2.053(3) . ?
Au2 C51 1.999(4) . ?
N1 C76 1.334(6) . ?
N1 C83 1.378(6) . ?
N2 C76 1.368(6) . ?
N2 C84 1.368(6) . ?
N3 C50 1.476(5) . ?
N3 C51 1.325(5) . ?
N3 C56 1.436(6) . ?
N4 C49 1.467(5) . ?
N4 C51 1.329(6) . ?
N4 C64 1.427(6) . ?
C49 H49A 0.9900 . ?
C49 H49B 0.9900 . ?
C49 C50 1.515(7) . ?
C50 H50A 0.9900 . ?
C50 H50B 0.9900 . ?
C52 H52A 0.9800 . ?
C52 H52B 0.9800 . ?
C52 H52C 0.9800 . ?
C52 C53 1.533(8) . ?
C53 H53 1.0000 . ?
C53 C54 1.526(8) . ?
C53 C55 1.520(8) . ?
C54 H54A 0.9800 . ?
C54 H54B 0.9800 . ?
C54 H54C 0.9800 . ?
C55 C56 1.390(7) . ?
C55 C60 1.398(7) . ?
C56 C57 1.411(7) . ?
C57 C58 1.390(7) . ?
C57 C61 1.532(8) . ?
C58 H58 0.9500 . ?
C58 C59 1.365(9) . ?
C59 H59 0.9500 . ?
C59 C60 1.388(8) . ?
C60 H60 0.9500 . ?
C61 H61 1.0000 . ?
C61 C62 1.523(8) . ?
C61 C63 1.518(8) . ?
C62 H62A 0.9800 . ?
C62 H62B 0.9800 . ?
C62 H62C 0.9800 . ?
C63 H63A 0.9800 . ?
C63 H63B 0.9800 . ?
C63 H63C 0.9800 . ?
C64 C65 1.395(7) . ?
C64 C69 1.399(7) . ?
C65 C66 1.393(7) . ?
C65 C74 1.508(7) . ?
C66 H66 0.9500 . ?
C66 C67 1.377(8) . ?
C67 H67 0.9500 . ?
C67 C68 1.372(9) . ?
C68 H68 0.9500 . ?
C68 C69 1.395(8) . ?
C69 C70 1.517(8) . ?
C70 H70 1.0000 . ?
C70 C71 1.531(9) . ?
C70 C72 1.527(8) . ?
C71 H71A 0.9800 . ?
C71 H71B 0.9800 . ?
C71 H71C 0.9800 . ?
C72 H72A 0.9800 . ?
C72 H72B 0.9800 . ?
C72 H72C 0.9800 . ?
C73 H73A 0.9800 . ?
C73 H73B 0.9800 . ?
C73 H73C 0.9800 . ?
C73 C74 1.509(8) . ?
C74 H74 1.0000 . ?
C74 C75 1.530(6) . ?
C75 H75A 0.9800 . ?
C75 H75B 0.9800 . ?
C75 H75C 0.9800 . ?
C76 C77 1.477(6) . ?
C77 C78 1.390(8) . ?
C77 C82 1.383(7) . ?
C78 H78 0.9500 . ?
C78 C79 1.397(7) . ?
C79 H79 0.9500 . ?
C79 C80 1.392(9) . ?
C80 H80 0.9500 . ?
C80 C81 1.374(10) . ?
C81 H81 0.9500 . ?
C81 C82 1.392(7) . ?
C82 H82 0.9500 . ?
C83 C84 1.376(7) . ?
C83 C91 1.471(6) . ?
C84 C85 1.478(6) . ?
C85 C86 1.387(8) . ?
C85 C90 1.389(7) . ?
C86 H86 0.9500 . ?
C86 C87 1.390(7) . ?
C87 H87 0.9500 . ?
C87 C88 1.361(11) . ?
C88 H88 0.9500 . ?
C88 C89 1.396(11) . ?
C89 H89 0.9500 . ?
C89 C90 1.390(8) . ?
C90 H90 0.9500 . ?
C91 C92 1.396(7) . ?
C91 C96 1.400(7) . ?
C92 H92 0.9500 . ?
C92 C93 1.391(7) . ?
C93 H93 0.9500 . ?
C93 C94 1.382(8) . ?
C94 H94 0.9500 . ?
C94 C95 1.385(8) . ?
C95 H95 0.9500 . ?
C95 C96 1.390(7) . ?
C96 H96 0.9500 . ?

loop_
_geom_torsion_atom_site_label_1
_geom_torsion_atom_site_label_2
_geom_torsion_atom_site_label_3
_geom_torsion_atom_site_label_4
_geom_torsion
_geom_torsion_site_symmetry_1
_geom_torsion_site_symmetry_2
_geom_torsion_site_symmetry_3
_geom_torsion_site_symmetry_4
_geom_torsion_publ_flag
Au1 N6 C8 N5 -166.6(3) . . . . ?
Au1 N6 C8 C9 15.5(7) . . . . ?
Au1 N6 C15 C7 168.4(3) . . . . ?
Au1 N6 C15 C16 -10.2(6) . . . . ?
N5 C7 C15 N6 -0.1(5) . . . . ?
N5 C7 C15 C16 178.3(5) . . . . ?
N5 C8 C9 C10 30.2(6) . . . . ?
N5 C8 C9 C12 -146.4(4) . . . . ?
N6 C8 C9 C10 -152.1(4) . . . . ?
N6 C8 C9 C12 31.4(7) . . . . ?
N6 C15 C16 C17 -103.4(6) . . . . ?
N6 C15 C16 C21 80.2(6) . . . . ?
N7 C25 C26 C27 -171.8(4) . . . . ?
N7 C25 C26 C31 5.3(7) . . . . ?
N7 C25 C30 C29 171.5(4) . . . . ?
N7 C25 C30 C34 -8.5(6) . . . . ?
N8 C23 C24 N7 22.7(5) . . . . ?
N8 C37 C38 C39 171.9(4) . . . . ?
N8 C37 C38 C46 -9.5(7) . . . . ?
N8 C37 C42 C41 -172.5(4) . . . . ?
N8 C37 C42 C43 8.4(7) . . . . ?
C1 C2 C3 C4 0.8(10) . . . . ?
C2 C1 C6 C5 -0.5(10) . . . . ?
C2 C3 C4 C5 -0.5(8) . . . . ?
C2 C3 C4 C7 -178.7(5) . . . . ?
C3 C4 C5 C6 -0.3(8) . . . . ?
C3 C4 C7 N5 10.8(7) . . . . ?
C3 C4 C7 C15 -174.2(5) . . . . ?
C4 C5 C6 C1 0.8(9) . . . . ?
C4 C7 C15 N6 -175.6(4) . . . . ?
C4 C7 C15 C16 2.8(9) . . . . ?
C5 C4 C7 N5 -167.2(5) . . . . ?
C5 C4 C7 C15 7.8(8) . . . . ?
C6 C1 C2 C3 -0.3(10) . . . . ?
C7 N5 C8 N6 -0.5(5) . . . . ?
C7 N5 C8 C9 177.5(4) . . . . ?
C7 C4 C5 C6 177.8(5) . . . . ?
C7 C15 C16 C17 78.3(7) . . . . ?
C7 C15 C16 C21 -98.1(6) . . . . ?
C8 N5 C7 C4 176.4(4) . . . . ?
C8 N5 C7 C15 0.4(5) . . . . ?
C8 N6 C15 C7 -0.2(5) . . . . ?
C8 N6 C15 C16 -178.8(4) . . . . ?
C8 C9 C10 C11 -177.9(4) . . . . ?
C8 C9 C12 C13 176.0(4) . . . . ?
C9 C10 C11 C14 1.7(7) . . . . ?
C9 C12 C13 C14 1.7(8) . . . . ?
C10 C9 C12 C13 -0.5(7) . . . . ?
C10 C11 C14 C13 -0.4(8) . . . . ?
C12 C9 C10 C11 -1.2(7) . . . . ?
C12 C13 C14 C11 -1.3(8) . . . . ?
C15 N6 C8 N5 0.4(5) . . . . ?
C15 N6 C8 C9 -177.5(4) . . . . ?
C15 C16 C17 C18 -174.3(5) . . . . ?
C15 C16 C21 C20 174.3(5) . . . . ?
C16 C17 C18 C19 -0.5(9) . . . . ?
C17 C16 C21 C20 -2.1(8) . . . . ?
C17 C18 C19 C20 -1.1(9) . . . . ?
C18 C19 C20 C21 1.2(9) . . . . ?
C19 C20 C21 C16 0.5(8) . . . . ?
C21 C16 C17 C18 2.1(8) . . . . ?
C22 N7 C24 C23 -19.8(5) . . . . ?
C22 N7 C25 C26 -77.4(6) . . . . ?
C22 N7 C25 C30 110.5(5) . . . . ?
C22 N8 C23 C24 -21.0(5) . . . . ?
C22 N8 C37 C38 98.9(6) . . . . ?
C22 N8 C37 C42 -87.2(6) . . . . ?
C23 N8 C22 Au1 -169.8(3) . . . . ?
C23 N8 C22 N7 9.5(5) . . . . ?
C23 N8 C37 C38 -97.7(6) . . . . ?
C23 N8 C37 C42 76.2(6) . . . . ?
C24 N7 C22 Au1 -173.7(3) . . . . ?
C24 N7 C22 N8 7.0(5) . . . . ?
C24 N7 C25 C26 89.9(5) . . . . ?
C24 N7 C25 C30 -82.3(5) . . . . ?
C25 N7 C22 Au1 -5.7(7) . . . . ?
C25 N7 C22 N8 175.0(5) . . . . ?
C25 N7 C24 C23 170.7(4) . . . . ?
C25 C26 C27 C28 0.7(8) . . . . ?
C25 C26 C31 C32 -113.0(6) . . . . ?
C25 C26 C31 C33 121.9(6) . . . . ?
C25 C30 C34 C35 -83.8(6) . . . . ?
C25 C30 C34 C36 150.5(5) . . . . ?
C26 C25 C30 C29 -0.3(7) . . . . ?
C26 C25 C30 C34 179.8(4) . . . . ?
C26 C27 C28 C29 -0.6(9) . . . . ?
C27 C26 C31 C32 64.0(7) . . . . ?
C27 C26 C31 C33 -61.1(7) . . . . ?
C27 C28 C29 C30 0.1(9) . . . . ?
C28 C29 C30 C25 0.4(8) . . . . ?
C28 C29 C30 C34 -179.7(5) . . . . ?
C29 C30 C34 C35 96.2(6) . . . . ?
C29 C30 C34 C36 -29.4(7) . . . . ?
C30 C25 C26 C27 -0.3(7) . . . . ?
C30 C25 C26 C31 176.9(4) . . . . ?
C31 C26 C27 C28 -176.5(5) . . . . ?
C37 N8 C22 Au1 -5.3(7) . . . . ?
C37 N8 C22 N7 174.0(4) . . . . ?
C37 N8 C23 C24 173.2(4) . . . . ?
C37 C38 C39 C40 -0.1(7) . . . . ?
C37 C38 C46 C47 86.9(6) . . . . ?
C37 C38 C46 C48 -150.6(5) . . . . ?
C37 C42 C43 C44 -117.8(5) . . . . ?
C37 C42 C43 C45 117.7(6) . . . . ?
C38 C37 C42 C41 1.0(7) . . . . ?
C38 C37 C42 C43 -178.1(5) . . . . ?
C38 C39 C40 C41 2.5(8) . . . . ?
C39 C38 C46 C47 -94.6(6) . . . . ?
C39 C38 C46 C48 27.9(7) . . . . ?
C39 C40 C41 C42 -3.2(8) . . . . ?
C40 C41 C42 C37 1.5(8) . . . . ?
C40 C41 C42 C43 -179.4(5) . . . . ?
C41 C42 C43 C44 63.1(6) . . . . ?
C41 C42 C43 C45 -61.3(7) . . . . ?
C42 C37 C38 C39 -1.6(7) . . . . ?
C42 C37 C38 C46 177.0(5) . . . . ?
C46 C38 C39 C40 -178.7(5) . . . . ?
Au2 N2 C76 N1 149.9(3) . . . . ?
Au2 N2 C76 C77 -35.6(6) . . . . ?
Au2 N2 C84 C83 -153.9(3) . . . . ?
Au2 N2 C84 C85 33.0(5) . . . . ?
N1 C76 C77 C78 147.0(5) . . . . ?
N1 C76 C77 C82 -27.6(6) . . . . ?
N1 C83 C84 N2 -0.1(5) . . . . ?
N1 C83 C84 C85 171.9(5) . . . . ?
N1 C83 C91 C92 23.5(6) . . . . ?
N1 C83 C91 C96 -154.8(4) . . . . ?
N2 C76 C77 C78 -27.1(7) . . . . ?
N2 C76 C77 C82 158.3(4) . . . . ?
N2 C84 C85 C86 56.1(6) . . . . ?
N2 C84 C85 C90 -128.3(5) . . . . ?
N3 C56 C57 C58 -177.9(4) . . . . ?
N3 C56 C57 C61 2.3(6) . . . . ?
N4 C49 C50 N3 -11.8(5) . . . . ?
N4 C64 C65 C66 -177.4(4) . . . . ?
N4 C64 C65 C74 4.6(7) . . . . ?
N4 C64 C69 C68 177.7(4) . . . . ?
N4 C64 C69 C70 -3.0(7) . . . . ?
C49 N4 C51 Au2 -178.1(3) . . . . ?
C49 N4 C51 N3 -4.7(5) . . . . ?
C49 N4 C64 C65 92.7(6) . . . . ?
C49 N4 C64 C69 -84.9(6) . . . . ?
C50 N3 C51 Au2 168.9(3) . . . . ?
C50 N3 C51 N4 -4.0(6) . . . . ?
C50 N3 C56 C55 -94.9(5) . . . . ?
C50 N3 C56 C57 80.3(5) . . . . ?
C51 N3 C50 C49 10.4(6) . . . . ?
C51 N3 C56 C55 85.7(6) . . . . ?
C51 N3 C56 C57 -99.0(6) . . . . ?
C51 N4 C49 C50 10.8(5) . . . . ?
C51 N4 C64 C65 -102.8(5) . . . . ?
C51 N4 C64 C69 79.6(6) . . . . ?
C52 C53 C55 C56 118.1(6) . . . . ?
C52 C53 C55 C60 -62.2(7) . . . . ?
C53 C55 C56 N3 -1.8(7) . . . . ?
C53 C55 C56 C57 -176.8(4) . . . . ?
C53 C55 C60 C59 177.8(5) . . . . ?
C54 C53 C55 C56 -117.9(5) . . . . ?
C54 C53 C55 C60 61.8(6) . . . . ?
C55 C56 C57 C58 -2.7(7) . . . . ?
C55 C56 C57 C61 177.4(5) . . . . ?
C56 N3 C50 C49 -169.0(4) . . . . ?
C56 N3 C51 Au2 -11.7(7) . . . . ?
C56 N3 C51 N4 175.3(4) . . . . ?
C56 C55 C60 C59 -2.5(8) . . . . ?
C56 C57 C58 C59 0.8(8) . . . . ?
C56 C57 C61 C62 116.2(6) . . . . ?
C56 C57 C61 C63 -120.0(5) . . . . ?
C57 C58 C59 C60 0.1(9) . . . . ?
C58 C57 C61 C62 -63.7(7) . . . . ?
C58 C57 C61 C63 60.2(7) . . . . ?
C58 C59 C60 C55 0.7(9) . . . . ?
C60 C55 C56 N3 178.6(4) . . . . ?
C60 C55 C56 C57 3.5(7) . . . . ?
C61 C57 C58 C59 -179.3(5) . . . . ?
C64 N4 C49 C50 177.0(4) . . . . ?
C64 N4 C51 Au2 16.1(6) . . . . ?
C64 N4 C51 N3 -170.5(4) . . . . ?
C64 C65 C66 C67 0.0(7) . . . . ?
C64 C65 C74 C73 104.2(6) . . . . ?
C64 C65 C74 C75 -131.0(5) . . . . ?
C64 C69 C70 C71 123.0(6) . . . . ?
C64 C69 C70 C72 -113.9(6) . . . . ?
C65 C64 C69 C68 0.2(7) . . . . ?
C65 C64 C69 C70 179.5(5) . . . . ?
C65 C66 C67 C68 -0.4(8) . . . . ?
C66 C65 C74 C73 -73.7(6) . . . . ?
C66 C65 C74 C75 51.1(6) . . . . ?
C66 C67 C68 C69 0.7(9) . . . . ?
C67 C68 C69 C64 -0.6(8) . . . . ?
C67 C68 C69 C70 -179.9(5) . . . . ?
C68 C69 C70 C71 -57.8(7) . . . . ?
C68 C69 C70 C72 65.3(7) . . . . ?
C69 C64 C65 C66 0.1(7) . . . . ?
C69 C64 C65 C74 -177.9(5) . . . . ?
C74 C65 C66 C67 178.0(5) . . . . ?
C76 N1 C83 C84 -0.3(5) . . . . ?
C76 N1 C83 C91 175.1(4) . . . . ?
C76 N2 C84 C83 0.3(5) . . . . ?
C76 N2 C84 C85 -172.8(4) . . . . ?
C76 C77 C78 C79 -174.2(4) . . . . ?
C76 C77 C82 C81 175.7(4) . . . . ?
C77 C78 C79 C80 -1.2(7) . . . . ?
C78 C77 C82 C81 0.9(7) . . . . ?
C78 C79 C80 C81 0.6(8) . . . . ?
C79 C80 C81 C82 0.8(8) . . . . ?
C80 C81 C82 C77 -1.6(8) . . . . ?
C82 C77 C78 C79 0.5(7) . . . . ?
C83 N1 C76 N2 0.5(5) . . . . ?
C83 N1 C76 C77 -174.4(4) . . . . ?
C83 C84 C85 C86 -115.1(6) . . . . ?
C83 C84 C85 C90 60.5(7) . . . . ?
C83 C91 C92 C93 -178.4(4) . . . . ?
C83 C91 C96 C95 178.5(5) . . . . ?
C84 N2 C76 N1 -0.5(5) . . . . ?
C84 N2 C76 C77 174.0(4) . . . . ?
C84 C83 C91 C92 -162.3(5) . . . . ?
C84 C83 C91 C96 19.3(7) . . . . ?
C84 C85 C86 C87 173.2(5) . . . . ?
C84 C85 C90 C89 -173.2(5) . . . . ?
C85 C86 C87 C88 -0.2(9) . . . . ?
C86 C85 C90 C89 2.4(8) . . . . ?
C86 C87 C88 C89 2.9(10) . . . . ?
C87 C88 C89 C90 -3.0(10) . . . . ?
C88 C89 C90 C85 0.3(9) . . . . ?
C90 C85 C86 C87 -2.5(7) . . . . ?
C91 C83 C84 N2 -174.7(4) . . . . ?
C91 C83 C84 C85 -2.7(8) . . . . ?
C91 C92 C93 C94 -0.1(8) . . . . ?
C92 C91 C96 C95 0.2(7) . . . . ?
C92 C93 C94 C95 0.0(8) . . . . ?
C93 C94 C95 C96 0.1(9) . . . . ?
C94 C95 C96 C91 -0.2(8) . . . . ?
C96 C91 C92 C93 0.0(7) . . . . ?

loop_
_twin_individual_id
_twin_individual_mass_fraction_refined
1 0.709(5)
2 0.291(5)

loop_
_exptl_oxdiff_crystal_face_indexfrac_h
_exptl_oxdiff_crystal_face_indexfrac_k
_exptl_oxdiff_crystal_face_indexfrac_l
_exptl_oxdiff_crystal_face_x
_exptl_oxdiff_crystal_face_y
_exptl_oxdiff_crystal_face_z
-2.0674 -11.9179 -2.0083 -0.9877 0.1294 0.0882
10.6645 4.5291 -1.1356 0.5877 -0.0778 0.8053
10.6024 -4.2393 -2.8936 -0.1076 0.0132 0.9941
-9.7428 6.0775 3.0994 0.2716 -0.0347 -0.9618
-11.0630 2.7271 2.6769 -0.0220 0.0038 -0.9998
2.1160 -1.7290 -15.9090 -0.3091 -0.8756 0.3712
2.2185 0.6449 16.0271 0.3333 0.9428 0.0090
-4.6167 2.2665 14.6710 0.2716 0.7703 -0.5769
-7.7887 1.0650 -11.9636 -0.2796 -0.7893 -0.5466
-4.2908 11.0977 3.0452 0.7858 -0.1036 -0.6097
